data_4107806
loop_
_publ_author_name
'Gregory T. Notte'
'James L. Leighton'

_publ_section_title
;
 A New Silicon Lewis Acid for Highly Enantioselective Mannich Reactions of
 Aliphatic Ketone-Derived Hydrazones
;
_journal_name_full 'Journal of the American Chemical Society'
_journal_page_first 6676
_journal_page_last 6677
_journal_paper_doi 10.1021/ja800830h
_journal_volume 130
_journal_year 2008
_chemical_absolute_configuration ad
_chemical_formula_sum 'C19 H19 Br N2 O5'
_chemical_formula_weight 435.27
_chemical_name_systematic
;
 ?
;
_space_group_IT_number 4
_symmetry_cell_setting monoclinic
_symmetry_space_group_name_Hall 'P 2yb'
_symmetry_space_group_name_H-M 'P 1 21 1'
_atom_sites_solution_hydrogens geom
_atom_sites_solution_primary direct
_atom_sites_solution_secondary difmap
_audit_creation_method SHELXL-97
_cell_angle_alpha 90.00
_cell_angle_beta 91.413(2)
_cell_angle_gamma 90.00
_cell_formula_units_Z 4
_cell_length_a 8.4773(13)
_cell_length_b 13.378(2)
_cell_length_c 16.470(3)
_cell_measurement_reflns_used 9912
_cell_measurement_temperature 125(2)
_cell_measurement_theta_max 30.37
_cell_measurement_theta_min 2.40
_cell_volume 1867.3(5)
_computing_cell_refinement 'Bruker SMART'
_computing_data_collection 'Bruker SMART'
_computing_data_reduction 'Bruker SAINT'
_computing_molecular_graphics 'Bruker SHELXTL'
_computing_publication_material 'Bruker SHELXTL'
_computing_structure_refinement 'SHELXL-97 (Sheldrick, 1997)'
_computing_structure_solution 'SHELXS-97 (Sheldrick, 1990)'
_diffrn_ambient_temperature 125(2)
_diffrn_measured_fraction_theta_full 0.995
_diffrn_measured_fraction_theta_max 0.995
_diffrn_measurement_device_type 'CCD area detector'
_diffrn_measurement_method 'phi and omega scans'
_diffrn_radiation_monochromator graphite
_diffrn_radiation_source 'fine-focus sealed tube'
_diffrn_radiation_type MoK\a
_diffrn_radiation_wavelength 0.71073
_diffrn_reflns_av_R_equivalents 0.0347
_diffrn_reflns_av_sigmaI/netI 0.0510
_diffrn_reflns_limit_h_max 12
_diffrn_reflns_limit_h_min -12
_diffrn_reflns_limit_k_max 19
_diffrn_reflns_limit_k_min -19
_diffrn_reflns_limit_l_max 23
_diffrn_reflns_limit_l_min -23
_diffrn_reflns_number 28961
_diffrn_reflns_theta_full 30.57
_diffrn_reflns_theta_max 30.57
_diffrn_reflns_theta_min 1.96
_exptl_absorpt_coefficient_mu 2.235
_exptl_absorpt_correction_T_max 0.7304
_exptl_absorpt_correction_T_min 0.5942
_exptl_absorpt_correction_type empirical
_exptl_absorpt_process_details sadabs
_exptl_crystal_colour colorless
_exptl_crystal_density_diffrn 1.548
_exptl_crystal_description block
_exptl_crystal_F_000 888
_exptl_crystal_size_max 0.26
_exptl_crystal_size_mid 0.24
_exptl_crystal_size_min 0.15
_refine_diff_density_max 1.062
_refine_diff_density_min -0.884
_refine_diff_density_rms 0.124
_refine_ls_abs_structure_details 'Flack H D (1983), Acta Cryst. A39, 876-881'
_refine_ls_abs_structure_Flack 0.046(9)
_refine_ls_extinction_coef 0.0029(8)
_refine_ls_extinction_expression Fc^*^=kFc[1+0.001xFc^2^\l^3^/sin(2\q)]^-1/4^
_refine_ls_extinction_method SHELXL
_refine_ls_goodness_of_fit_ref 1.032
_refine_ls_hydrogen_treatment constr
_refine_ls_matrix_type full
_refine_ls_number_parameters 489
_refine_ls_number_reflns 11381
_refine_ls_number_restraints 1
_refine_ls_restrained_S_all 1.032
_refine_ls_R_factor_all 0.0786
_refine_ls_R_factor_gt 0.0588
_refine_ls_shift/su_max 0.006
_refine_ls_shift/su_mean 0.001
_refine_ls_structure_factor_coef Fsqd
_refine_ls_weighting_details 'calc w=1/[\s^2^(Fo^2^)+(0.0944P)^2^+3.1605P] where P=(Fo^2^+2Fc^2^)/3'
_refine_ls_weighting_scheme calc
_refine_ls_wR_factor_gt 0.1657
_refine_ls_wR_factor_ref 0.1762
_reflns_number_gt 9064
_reflns_number_total 11381
_reflns_threshold_expression >2sigma(I)
_cod_data_source_file ja800830h-file001.cif
_cod_data_source_block gns10
_cod_original_cell_volume 1867.4(5)
_cod_database_code 4107806

loop_
_symmetry_equiv_pos_as_xyz
'x, y, z'
'-x, y+1/2, -z'

loop_
_atom_site_label
_atom_site_type_symbol
_atom_site_fract_x
_atom_site_fract_y
_atom_site_fract_z
_atom_site_U_iso_or_equiv
_atom_site_adp_type
_atom_site_occupancy
_atom_site_symmetry_multiplicity
_atom_site_calc_flag
_atom_site_refinement_flags
Br1 Br -0.71981(7) 1.05609(5) 1.07959(3) 0.04397(17) Uani 1 1 d .
Br2 Br -0.15845(6) 0.92629(5) 1.39866(3) 0.04122(15) Uani 1 1 d .
O1 O -0.9478(4) 1.1670(3) 1.4428(2) 0.0309(7) Uani 1 1 d .
O2 O -1.1016(4) 1.2121(3) 1.3373(2) 0.0305(7) Uani 1 1 d .
H2A H -1.1744 1.2053 1.3705 0.046 Uiso 1 1 calc R
O3 O -0.3693(4) 1.2093(3) 1.4070(2) 0.0254(7) Uani 1 1 d .
O4 O -0.2665(5) 1.0382(3) 1.8000(2) 0.0372(9) Uani 1 1 d .
O5 O -0.5187(5) 1.0510(3) 1.8158(2) 0.0370(8) Uani 1 1 d .
O6 O -0.3804(4) 0.7899(3) 1.0562(2) 0.0318(8) Uani 1 1 d .
O7 O -0.5310(4) 0.7785(3) 1.1663(2) 0.0320(8) Uani 1 1 d .
H7A H -0.6034 0.7682 1.1315 0.048 Uiso 1 1 calc R
O8 O 0.1988(4) 0.7468(3) 1.09498(19) 0.0240(6) Uani 1 1 d .
O9 O 0.0702(5) 0.9493(3) 0.6926(2) 0.0386(9) Uani 1 1 d .
O10 O 0.3105(5) 0.8989(3) 0.7031(2) 0.0317(8) Uani 1 1 d .
N1 N -0.6251(4) 1.1615(3) 1.4068(2) 0.0193(7) Uani 1 1 d .
H1A H -0.6924 1.1218 1.4307 0.023 Uiso 1 1 calc R
N2 N -0.4007(5) 1.0562(3) 1.7742(2) 0.0264(7) Uani 1 1 d .
N3 N -0.0525(5) 0.8023(3) 1.0917(2) 0.0223(7) Uani 1 1 d .
H3A H -0.1188 0.8439 1.0673 0.027 Uiso 1 1 calc R
N4 N 0.1801(5) 0.9111(3) 0.7309(2) 0.0269(8) Uani 1 1 d .
C1 C -0.4961(6) 1.0620(4) 1.0927(3) 0.0264(9) Uani 1 1 d .
C2 C -0.4264(6) 1.0739(3) 1.1693(3) 0.0226(8) Uani 1 1 d .
C3 C -0.2639(6) 1.0795(4) 1.1741(3) 0.0296(10) Uani 1 1 d .
H3B H -0.2131 1.0887 1.2256 0.036 Uiso 1 1 calc R
C4 C -0.1723(7) 1.0719(5) 1.1050(4) 0.0424(13) Uani 1 1 d .
H4A H -0.0607 1.0779 1.1095 0.051 Uiso 1 1 calc R
C5 C -0.2448(7) 1.0556(5) 1.0298(4) 0.0404(12) Uani 1 1 d .
H5A H -0.1832 1.0455 0.9831 0.049 Uiso 1 1 calc R
C6 C -0.4106(8) 1.0543(4) 1.0236(3) 0.0363(11) Uani 1 1 d .
H6A H -0.4625 1.0481 0.9720 0.044 Uiso 1 1 calc R
C7 C -0.5197(6) 1.0852(4) 1.2461(3) 0.0251(9) Uani 1 1 d .
H7B H -0.4547 1.0620 1.2932 0.030 Uiso 1 1 calc R
H7C H -0.6151 1.0426 1.2422 0.030 Uiso 1 1 calc R
C8 C -0.5687(5) 1.1936(3) 1.2596(2) 0.0218(8) Uani 1 1 d .
H8A H -0.6213 1.2184 1.2092 0.026 Uiso 1 1 calc R
H8B H -0.4721 1.2341 1.2689 0.026 Uiso 1 1 calc R
C9 C -0.6788(5) 1.2116(3) 1.3304(2) 0.0194(7) Uani 1 1 d .
C10 C -0.8424(5) 1.1683(4) 1.3082(3) 0.0239(9) Uani 1 1 d .
H10A H -0.8800 1.1994 1.2567 0.029 Uiso 1 1 calc R
H10B H -0.8305 1.0958 1.2980 0.029 Uiso 1 1 calc R
C11 C -0.9682(5) 1.1823(3) 1.3709(3) 0.0217(8) Uani 1 1 d .
C12 C -0.6900(5) 1.3247(3) 1.3474(3) 0.0243(8) Uani 1 1 d .
H12A H -0.7216 1.3598 1.2974 0.036 Uiso 1 1 calc R
H12B H -0.5869 1.3496 1.3667 0.036 Uiso 1 1 calc R
H12C H -0.7685 1.3367 1.3890 0.036 Uiso 1 1 calc R
C13 C -0.4811(5) 1.1724(3) 1.4419(2) 0.0197(8) Uani 1 1 d .
C14 C -0.4662(5) 1.1395(3) 1.5287(2) 0.0206(8) Uani 1 1 d .
C15 C -0.3146(5) 1.1167(4) 1.5589(3) 0.0242(9) Uani 1 1 d .
H15A H -0.2274 1.1203 1.5239 0.029 Uiso 1 1 calc R
C16 C -0.2905(5) 1.0888(4) 1.6397(3) 0.0234(8) Uani 1 1 d .
H16A H -0.1885 1.0719 1.6606 0.028 Uiso 1 1 calc R
C17 C -0.4222(6) 1.0867(3) 1.6886(3) 0.0231(8) Uani 1 1 d .
C18 C -0.5729(6) 1.1094(4) 1.6605(3) 0.0258(9) Uani 1 1 d .
H18A H -0.6598 1.1069 1.6957 0.031 Uiso 1 1 calc R
C19 C -0.5940(5) 1.1359(4) 1.5797(3) 0.0222(8) Uani 1 1 d .
H19A H -0.6966 1.1518 1.5591 0.027 Uiso 1 1 calc R
C21 C 0.0657(5) 0.9086(3) 1.4052(3) 0.0247(9) Uani 1 1 d .
C22 C 0.1481(6) 0.8879(3) 1.3370(3) 0.0223(8) Uani 1 1 d .
C23 C 0.3092(6) 0.8759(4) 1.3470(3) 0.0272(9) Uani 1 1 d .
H23A H 0.3708 0.8611 1.3011 0.033 Uiso 1 1 calc R
C24 C 0.3840(6) 0.8851(4) 1.4241(3) 0.0318(10) Uani 1 1 d .
H24A H 0.4951 0.8768 1.4293 0.038 Uiso 1 1 calc R
C25 C 0.2996(7) 0.9056(4) 1.4908(3) 0.0343(11) Uani 1 1 d .
H25A H 0.3507 0.9120 1.5425 0.041 Uiso 1 1 calc R
C26 C 0.1378(7) 0.9173(4) 1.4825(3) 0.0316(10) Uani 1 1 d .
H26A H 0.0763 0.9310 1.5286 0.038 Uiso 1 1 calc R
C27 C 0.0712(5) 0.8771(3) 1.2535(2) 0.0223(8) Uani 1 1 d .
H27A H 0.1480 0.8948 1.2115 0.027 Uiso 1 1 calc R
H27B H -0.0195 0.9234 1.2482 0.027 Uiso 1 1 calc R
C28 C 0.0143(5) 0.7688(3) 1.2404(2) 0.0199(7) Uani 1 1 d .
H28A H -0.0365 0.7459 1.2907 0.024 Uiso 1 1 calc R
H28B H 0.1078 0.7259 1.2324 0.024 Uiso 1 1 calc R
C29 C -0.1030(5) 0.7522(3) 1.1681(2) 0.0200(8) Uani 1 1 d .
C30 C -0.2609(5) 0.8017(3) 1.1902(3) 0.0210(8) Uani 1 1 d .
H30A H -0.2943 0.7741 1.2428 0.025 Uiso 1 1 calc R
H30B H -0.2422 0.8741 1.1981 0.025 Uiso 1 1 calc R
C31 C -0.3947(5) 0.7890(3) 1.1292(3) 0.0226(8) Uani 1 1 d .
C32 C -0.1215(5) 0.6407(4) 1.1524(3) 0.0245(8) Uani 1 1 d .
H32A H -0.1865 0.6303 1.1031 0.037 Uiso 1 1 calc R
H32B H -0.1725 0.6093 1.1987 0.037 Uiso 1 1 calc R
H32C H -0.0173 0.6106 1.1453 0.037 Uiso 1 1 calc R
C33 C 0.0852(5) 0.7875(3) 1.0592(2) 0.0186(7) Uani 1 1 d .
C34 C 0.1063(5) 0.8231(3) 0.9730(2) 0.0197(7) Uani 1 1 d .
C35 C 0.2587(5) 0.8250(4) 0.9430(3) 0.0237(8) Uani 1 1 d .
H35A H 0.3458 0.8067 0.9772 0.028 Uiso 1 1 calc R
C36 C 0.2834(6) 0.8533(4) 0.8635(3) 0.0267(9) Uani 1 1 d .
H36A H 0.3868 0.8549 0.8426 0.032 Uiso 1 1 calc R
C37 C 0.1543(5) 0.8791(3) 0.8155(2) 0.0221(8) Uani 1 1 d .
C38 C 0.0013(6) 0.8772(4) 0.8428(3) 0.0286(9) Uani 1 1 d .
H38A H -0.0852 0.8947 0.8079 0.034 Uiso 1 1 calc R
C39 C -0.0222(5) 0.8493(4) 0.9222(3) 0.0264(9) Uani 1 1 d .
H39A H -0.1260 0.8477 0.9425 0.032 Uiso 1 1 calc R

loop_
_atom_site_aniso_label
_atom_site_aniso_U_11
_atom_site_aniso_U_22
_atom_site_aniso_U_33
_atom_site_aniso_U_23
_atom_site_aniso_U_13
_atom_site_aniso_U_12
Br1 0.0329(3) 0.0618(4) 0.0367(3) -0.0039(3) -0.0087(2) -0.0081(3)
Br2 0.0273(2) 0.0565(3) 0.0401(3) -0.0134(3) 0.00647(19) 0.0030(2)
O1 0.0218(15) 0.046(2) 0.0252(16) 0.0057(15) 0.0031(12) 0.0021(14)
O2 0.0154(14) 0.048(2) 0.0284(16) 0.0098(15) 0.0023(12) -0.0035(13)
O3 0.0191(15) 0.0371(18) 0.0202(14) 0.0053(13) 0.0036(11) -0.0007(13)
O4 0.0360(19) 0.051(2) 0.0244(16) -0.0009(16) -0.0066(14) 0.0148(17)
O5 0.0399(19) 0.050(2) 0.0207(14) 0.0049(16) 0.0004(13) -0.0048(18)
O6 0.0259(16) 0.050(2) 0.0200(15) 0.0034(14) -0.0014(12) -0.0026(15)
O7 0.0159(14) 0.054(2) 0.0263(16) 0.0012(15) 0.0011(12) 0.0033(14)
O8 0.0163(13) 0.0355(17) 0.0203(14) 0.0032(12) 0.0000(11) 0.0035(12)
O9 0.049(2) 0.045(2) 0.0213(15) 0.0084(15) 0.0016(15) 0.0153(18)
O10 0.0385(19) 0.0340(19) 0.0231(15) 0.0015(13) 0.0089(14) -0.0040(14)
N1 0.0167(15) 0.0258(17) 0.0154(14) 0.0008(13) 0.0037(12) -0.0002(13)
N2 0.0356(19) 0.0243(17) 0.0192(15) -0.0008(15) -0.0021(14) -0.0012(17)
N3 0.0245(18) 0.0271(18) 0.0153(15) 0.0029(13) -0.0009(13) 0.0025(14)
N4 0.038(2) 0.025(2) 0.0181(16) -0.0024(14) 0.0028(14) -0.0018(16)
C1 0.028(2) 0.028(2) 0.0231(19) 0.0048(18) 0.0030(16) -0.0055(19)
C2 0.027(2) 0.021(2) 0.0203(18) -0.0001(15) 0.0040(15) 0.0010(16)
C3 0.025(2) 0.028(2) 0.036(2) 0.0037(19) -0.0013(18) 0.0059(18)
C4 0.033(3) 0.041(3) 0.055(3) 0.004(3) 0.020(2) 0.005(2)
C5 0.051(3) 0.030(2) 0.041(3) 0.004(2) 0.026(2) 0.006(3)
C6 0.060(3) 0.027(2) 0.022(2) -0.003(2) 0.010(2) -0.003(3)
C7 0.027(2) 0.030(2) 0.0182(18) 0.0042(15) 0.0052(15) 0.0066(17)
C8 0.0220(19) 0.028(2) 0.0155(17) 0.0016(15) 0.0033(14) 0.0001(16)
C9 0.0166(17) 0.026(2) 0.0156(17) 0.0004(15) 0.0001(13) 0.0025(15)
C10 0.0188(18) 0.036(2) 0.0168(18) -0.0029(17) -0.0003(14) -0.0017(17)
C11 0.0195(18) 0.0217(19) 0.0238(19) -0.0004(15) 0.0018(15) -0.0022(15)
C12 0.023(2) 0.025(2) 0.025(2) -0.0010(16) 0.0006(16) -0.0019(16)
C13 0.0159(17) 0.024(2) 0.0192(18) -0.0022(15) -0.0004(14) 0.0025(15)
C14 0.025(2) 0.0213(19) 0.0151(17) 0.0018(14) 0.0025(15) 0.0008(16)
C15 0.0196(19) 0.034(2) 0.0188(18) -0.0031(16) 0.0026(15) 0.0026(17)
C16 0.0197(19) 0.028(2) 0.0220(19) -0.0032(16) -0.0032(15) 0.0023(16)
C17 0.030(2) 0.0215(19) 0.0176(17) 0.0031(15) -0.0023(15) -0.0003(16)
C18 0.028(2) 0.026(2) 0.023(2) 0.0020(16) 0.0045(16) 0.0019(17)
C19 0.0157(18) 0.029(2) 0.0216(19) -0.0012(16) 0.0016(15) 0.0000(16)
C21 0.0235(19) 0.025(2) 0.025(2) -0.0015(16) 0.0003(16) 0.0003(16)
C22 0.033(2) 0.0187(18) 0.0153(17) -0.0004(14) -0.0020(16) -0.0037(17)
C23 0.028(2) 0.031(2) 0.022(2) -0.0009(18) 0.0002(17) -0.0041(18)
C24 0.029(2) 0.031(2) 0.035(2) 0.001(2) -0.013(2) -0.0019(19)
C25 0.046(3) 0.031(3) 0.025(2) 0.0029(18) -0.008(2) -0.004(2)
C26 0.043(3) 0.032(3) 0.0205(19) -0.0016(19) 0.0032(18) 0.000(2)
C27 0.023(2) 0.028(2) 0.0155(17) 0.0000(15) 0.0000(14) -0.0045(16)
C28 0.0194(18) 0.026(2) 0.0141(16) 0.0006(14) -0.0009(13) 0.0004(15)
C29 0.0150(17) 0.029(2) 0.0166(17) 0.0010(15) 0.0018(13) 0.0005(15)
C30 0.0188(18) 0.026(2) 0.0182(17) -0.0022(15) 0.0016(14) -0.0008(15)
C31 0.0160(18) 0.030(2) 0.0218(18) 0.0040(16) -0.0001(14) 0.0041(16)
C32 0.022(2) 0.029(2) 0.0226(19) -0.0004(16) 0.0012(16) -0.0026(17)
C33 0.0192(18) 0.0211(19) 0.0156(17) 0.0006(14) -0.0006(13) -0.0038(15)
C34 0.0207(18) 0.0224(19) 0.0161(17) 0.0014(14) 0.0022(14) -0.0027(15)
C35 0.0171(18) 0.034(2) 0.0196(18) 0.0018(17) -0.0003(14) 0.0017(16)
C36 0.027(2) 0.031(2) 0.022(2) 0.0020(17) 0.0041(17) -0.0003(18)
C37 0.028(2) 0.025(2) 0.0135(16) -0.0004(15) 0.0029(15) 0.0002(16)
C38 0.026(2) 0.041(3) 0.0188(19) 0.0013(18) -0.0040(16) 0.0009(19)
C39 0.0195(19) 0.039(3) 0.0202(19) -0.0009(18) 0.0011(15) 0.0042(18)

loop_
_atom_type_symbol
_atom_type_description
_atom_type_scat_dispersion_real
_atom_type_scat_dispersion_imag
_atom_type_scat_source
C C 0.0033 0.0016 'International Tables Vol C Tables 4.2.6.8 and 6.1.1.4'
H H 0.0000 0.0000 'International Tables Vol C Tables 4.2.6.8 and 6.1.1.4'
N N 0.0061 0.0033 'International Tables Vol C Tables 4.2.6.8 and 6.1.1.4'
O O 0.0106 0.0060 'International Tables Vol C Tables 4.2.6.8 and 6.1.1.4'
Br Br -0.2901 2.4595 'International Tables Vol C Tables 4.2.6.8 and 6.1.1.4'

loop_
_geom_angle_atom_site_label_1
_geom_angle_atom_site_label_2
_geom_angle_atom_site_label_3
_geom_angle
C13 N1 C9 124.8(4)
O4 N2 O5 123.7(4)
O4 N2 C17 118.5(4)
O5 N2 C17 117.8(4)
C33 N3 C29 123.4(4)
O10 N4 O9 123.3(4)
O10 N4 C37 118.1(4)
O9 N4 C37 118.5(4)
C6 C1 C2 122.8(5)
C6 C1 Br1 116.7(4)
C2 C1 Br1 120.5(3)
C3 C2 C1 117.4(4)
C3 C2 C7 119.2(4)
C1 C2 C7 123.4(4)
C2 C3 C4 121.5(5)
C5 C4 C3 119.7(5)
C4 C5 C6 119.2(5)
C1 C6 C5 119.1(5)
C2 C7 C8 111.5(4)
C7 C8 C9 115.7(4)
N1 C9 C8 113.2(3)
N1 C9 C10 106.6(3)
C8 C9 C10 108.9(3)
N1 C9 C12 107.9(3)
C8 C9 C12 109.5(4)
C10 C9 C12 110.7(4)
C11 C10 C9 115.9(4)
O1 C11 O2 124.5(4)
O1 C11 C10 124.0(4)
O2 C11 C10 111.5(4)
O3 C13 N1 123.1(4)
O3 C13 C14 121.2(4)
N1 C13 C14 115.7(4)
C19 C14 C15 120.0(4)
C19 C14 C13 122.6(4)
C15 C14 C13 117.3(4)
C16 C15 C14 120.7(4)
C17 C16 C15 117.2(4)
C18 C17 C16 123.3(4)
C18 C17 N2 118.2(4)
C16 C17 N2 118.4(4)
C17 C18 C19 118.4(4)
C18 C19 C14 120.4(4)
C22 C21 C26 122.9(5)
C22 C21 Br2 120.3(4)
C26 C21 Br2 116.8(4)
C21 C22 C23 116.7(4)
C21 C22 C27 123.3(4)
C23 C22 C27 120.0(4)
C22 C23 C24 121.2(5)
C25 C24 C23 120.9(5)
C24 C25 C26 119.0(5)
C25 C26 C21 119.3(5)
C22 C27 C28 110.1(4)
C27 C28 C29 115.8(3)
N3 C29 C32 109.1(3)
N3 C29 C30 105.8(3)
C32 C29 C30 112.0(4)
N3 C29 C28 113.0(3)
C32 C29 C28 109.4(4)
C30 C29 C28 107.5(3)
C31 C30 C29 116.0(3)
O6 C31 O7 124.5(4)
O6 C31 C30 124.6(4)
O7 C31 C30 110.8(4)
O8 C33 N3 124.1(4)
O8 C33 C34 118.4(4)
N3 C33 C34 117.5(4)
C35 C34 C39 119.8(4)
C35 C34 C33 118.1(4)
C39 C34 C33 122.1(4)
C36 C35 C34 120.2(4)
C37 C36 C35 118.3(4)
C36 C37 C38 123.1(4)
C36 C37 N4 118.6(4)
C38 C37 N4 118.2(4)
C39 C38 C37 118.1(4)
C38 C39 C34 120.4(4)

loop_
_geom_bond_atom_site_label_1
_geom_bond_atom_site_label_2
_geom_bond_distance
Br1 C1 1.905(5)
Br2 C21 1.915(5)
O1 C11 1.211(6)
O2 C11 1.309(6)
O3 C13 1.225(5)
O4 N2 1.228(5)
O5 N2 1.229(5)
O6 C31 1.213(5)
O7 C31 1.327(5)
O8 C33 1.243(5)
O9 N4 1.224(6)
O10 N4 1.218(6)
N1 C13 1.346(5)
N1 C9 1.487(5)
N2 C17 1.475(5)
N3 C33 1.311(6)
N3 C29 1.498(5)
N4 C37 1.480(5)
C1 C6 1.369(7)
C1 C2 1.389(6)
C2 C3 1.380(7)
C2 C7 1.515(6)
C3 C4 1.398(8)
C4 C5 1.386(10)
C5 C6 1.407(9)
C7 C8 1.527(6)
C8 C9 1.530(6)
C9 C10 1.539(6)
C9 C12 1.543(6)
C10 C11 1.514(6)
C13 C14 1.497(6)
C14 C19 1.389(6)
C14 C15 1.400(6)
C15 C16 1.392(6)
C16 C17 1.393(6)
C17 C18 1.382(7)
C18 C19 1.384(6)
C21 C22 1.367(6)
C21 C26 1.403(7)
C22 C23 1.381(7)
C22 C27 1.514(6)
C23 C24 1.411(7)
C24 C25 1.353(8)
C25 C26 1.384(8)
C27 C28 1.540(6)
C28 C29 1.549(6)
C29 C32 1.521(6)
C29 C30 1.545(6)
C30 C31 1.505(6)
C33 C34 1.512(5)
C34 C35 1.395(6)
C34 C39 1.402(6)
C35 C36 1.383(6)
C36 C37 1.378(7)
C37 C38 1.383(7)
C38 C39 1.378(6)
